data_4077544
loop_
_publ_author_name
'Freeman, Samuel T. N.'
'Lemke, Frederick R.'
'Haar, Christopher M.'
'Nolan, Steven P.'
'Petersen, Jeffrey L.'

_publ_section_title
;
 Effect of Ancillary Ligation on the Relative Bond Disruption Enthalpies
 of Ru&#x2212;H and Ru&#x2212;Cl Bonds in Cp(PR3)2RuX (PR3= PMe3, PMe2Ph,
 PMePh2, PPh3; X = H, Cl)
;
_journal_issue 23
_journal_name_full Organometallics
_journal_page_first 4828
_journal_paper_doi 10.1021/om000420x
_journal_volume 19
_journal_year 2000
_chemical_formula_sum 'C21 H27 Cl P2 Ru'
_chemical_formula_weight 477.89
_chemical_name_systematic
; 
 ? 
;
_space_group_IT_number 61
_symmetry_cell_setting orthorhombic
_symmetry_space_group_name_Hall '-P 2ac 2ab'
_symmetry_space_group_name_H-M 'P b c a'
_atom_sites_solution_hydrogens geom
_atom_sites_solution_primary direct
_atom_sites_solution_secondary difmap
_audit_creation_method SHELXL
_cell_angle_alpha 90.00
_cell_angle_beta 90.00
_cell_angle_gamma 90.00
_cell_formula_units_Z 16
_cell_length_a 16.106(1)
_cell_length_b 14.220(1)
_cell_length_c 37.378(4)
_cell_measurement_reflns_used 46
_cell_measurement_temperature 295(2)
_cell_measurement_theta_max 12.5
_cell_measurement_theta_min 5.2
_cell_volume 8560.6(12)
_computing_data_collection 'XSCANS 2.0'
_computing_structure_refinement 'SHELXL-93 (Sheldrick, 1993)'
_computing_structure_solution 'SHELXS-86 (Sheldrick, 1990)'
_diffrn_ambient_temperature 293(2)
_diffrn_measurement_device 'Siemens P4 diffractometer'
_diffrn_measurement_method 0mega
_diffrn_radiation_monochromator graphite
_diffrn_radiation_source 'fine-focus sealed tube'
_diffrn_radiation_type MoK\a
_diffrn_radiation_wavelength 0.71073
_diffrn_reflns_av_R_equivalents 0.0402
_diffrn_reflns_av_sigmaI/netI 0.0852
_diffrn_reflns_limit_h_max 19
_diffrn_reflns_limit_h_min -1
_diffrn_reflns_limit_k_max 16
_diffrn_reflns_limit_k_min -1
_diffrn_reflns_limit_l_max 1
_diffrn_reflns_limit_l_min -44
_diffrn_reflns_number 9040
_diffrn_reflns_theta_max 25.00
_diffrn_reflns_theta_min 2.51
_diffrn_standards_decay_% none
_diffrn_standards_interval_count 100
_diffrn_standards_number 3
_exptl_absorpt_coefficient_mu 1.009
_exptl_absorpt_correction_T_max 0.984
_exptl_absorpt_correction_T_min 0.821
_exptl_absorpt_correction_type empirical
_exptl_crystal_density_diffrn 1.483
_exptl_crystal_F_000 3904
_exptl_crystal_size_max 0.62
_exptl_crystal_size_mid 0.32
_exptl_crystal_size_min 0.12
_refine_diff_density_max 0.438
_refine_diff_density_min -0.402
_refine_diff_density_rms 0.093
_refine_ls_extinction_coef 0.00011(2)
_refine_ls_extinction_expression Fc^*^=kFc[1+0.001xFc^2^\l^3^/sin(2\q)]^-1/4^
_refine_ls_extinction_method SHELXL
_refine_ls_goodness_of_fit_all 1.001
_refine_ls_goodness_of_fit_obs 1.077
_refine_ls_hydrogen_treatment riding
_refine_ls_matrix_type full
_refine_ls_number_parameters 460
_refine_ls_number_reflns 6589
_refine_ls_number_restraints 0
_refine_ls_restrained_S_all 1.035
_refine_ls_restrained_S_obs 1.077
_refine_ls_R_factor_all 0.1011
_refine_ls_R_factor_obs 0.0456
_refine_ls_shift/esd_max -0.092
_refine_ls_shift/esd_mean 0.010
_refine_ls_structure_factor_coef Fsqd
_refine_ls_weighting_details 'w=1/[\s^2^(Fo^2^)+(0.0280P)^2^+0.0000P] where P=(Fo^2^+2Fc^2^)/3'
_refine_ls_weighting_scheme calc
_refine_ls_wR_factor_all 0.0927
_refine_ls_wR_factor_obs 0.0746
_reflns_number_observed 4679
_reflns_number_total 7515
_reflns_observed_criterion >2sigma(I)
_cod_data_source_file om000420x.cif
_cod_data_source_block lemkeru2
_cod_depositor_comments
;
The following automatic conversions were performed:

'_refine_ls_weighting_scheme' value 'calc
w=1/[\s^2^(Fo^2^)+(0.0280P)^2^+0.0000P] where P=(Fo^2^+2Fc^2^)/3' was
changed to 'calc'. New tag '_refine_ls_weighting_details' was
created. The value of the new tag was set to
'w=1/[\s^2^(Fo^2^)+(0.0280P)^2^+0.0000P] where P=(Fo^2^+2Fc^2^)/3'.

Automatic conversion script
Id: cif_fix_values 3143 2015-03-26 13:38:13Z robertas 
;
_cod_original_cell_volume 8560.8(13)
_cod_original_sg_symbol_H-M Pbca
_cod_database_code 4077544

loop_
_symmetry_equiv_pos_as_xyz
'x, y, z'
'-x+1/2, -y, z+1/2'
'-x, y+1/2, -z+1/2'
'x+1/2, -y+1/2, -z'
'-x, -y, -z'
'x-1/2, y, -z-1/2'
'x, -y-1/2, z-1/2'
'-x-1/2, y-1/2, z'

loop_
_atom_site_aniso_label
_atom_site_aniso_U_11
_atom_site_aniso_U_22
_atom_site_aniso_U_33
_atom_site_aniso_U_23
_atom_site_aniso_U_13
_atom_site_aniso_U_12
Ru1 0.0327(2) 0.0292(2) 0.0274(2) -0.0002(2) 0.0039(2) 0.0000(2)
Ru2 0.0338(2) 0.0260(2) 0.0283(2) 0.0003(2) 0.0020(2) 0.0034(2)
Cl1 0.0364(8) 0.0628(10) 0.0436(8) -0.0023(8) 0.0093(7) -0.0048(8)
Cl2 0.0598(10) 0.0331(8) 0.0570(10) -0.0111(7) -0.0055(9) 0.0023(8)
P1 0.0419(9) 0.0320(8) 0.0433(9) -0.0003(8) -0.0049(8) 0.0000(8)
P2 0.0331(8) 0.0418(9) 0.0353(8) 0.0005(7) -0.0023(7) -0.0040(7)
P3 0.0561(11) 0.0344(8) 0.0342(9) 0.0058(7) 0.0071(8) 0.0065(8)
P4 0.0356(8) 0.0312(8) 0.0328(8) -0.0012(7) 0.0018(7) 0.0053(7)
C1 0.079(5) 0.043(4) 0.052(4) 0.008(3) 0.022(5) 0.017(4)
C2 0.071(5) 0.034(4) 0.059(4) -0.017(3) 0.015(4) -0.005(4)
C3 0.071(5) 0.042(4) 0.041(4) -0.011(3) 0.006(4) 0.003(4)
C4 0.062(4) 0.044(4) 0.039(4) 0.000(3) 0.022(3) 0.005(3)
C5 0.046(4) 0.057(4) 0.057(4) -0.006(4) 0.008(3) 0.012(4)
C6 0.083(5) 0.046(4) 0.097(6) 0.027(4) -0.039(5) -0.030(4)
C7 0.081(5) 0.060(4) 0.061(4) -0.013(4) -0.006(4) 0.032(4)
C8 0.039(3) 0.036(3) 0.041(3) 0.008(3) 0.000(3) 0.006(3)
C9 0.054(4) 0.061(4) 0.050(4) 0.011(4) -0.008(4) -0.024(4)
C10 0.083(6) 0.085(6) 0.080(6) 0.006(5) -0.028(5) -0.037(5)
C11 0.120(7) 0.066(5) 0.046(4) -0.004(4) -0.029(5) 0.002(5)
C12 0.094(6) 0.050(4) 0.046(4) 0.009(4) 0.008(4) 0.009(4)
C13 0.050(4) 0.045(4) 0.042(4) 0.007(3) 0.000(3) 0.003(3)
C14 0.051(4) 0.059(4) 0.071(4) 0.008(4) -0.010(4) -0.020(4)
C15 0.063(4) 0.060(4) 0.047(4) -0.016(4) -0.001(4) 0.008(4)
C16 0.042(4) 0.043(3) 0.030(3) -0.003(3) -0.010(3) -0.003(3)
C17 0.064(5) 0.054(4) 0.056(4) -0.004(4) -0.015(4) 0.007(4)
C18 0.072(5) 0.064(5) 0.065(5) 0.004(4) -0.021(4) 0.014(4)
C19 0.124(8) 0.062(5) 0.041(4) 0.004(4) -0.026(5) 0.001(6)
C20 0.105(7) 0.073(6) 0.057(5) 0.020(4) -0.007(5) -0.034(5)
C21 0.052(4) 0.076(5) 0.052(4) 0.011(4) -0.013(4) -0.018(4)
C22 0.050(4) 0.063(5) 0.069(5) -0.019(4) 0.027(4) 0.004(4)
C23 0.046(4) 0.079(5) 0.045(4) 0.016(4) 0.014(3) 0.005(4)
C24 0.042(4) 0.038(4) 0.098(6) 0.004(4) 0.015(4) 0.007(3)
C25 0.039(4) 0.091(6) 0.051(4) -0.019(5) 0.002(3) -0.027(4)
C26 0.032(3) 0.065(5) 0.079(5) 0.022(4) 0.005(4) 0.009(3)
C27 0.118(7) 0.045(4) 0.074(5) 0.001(4) 0.040(5) -0.017(4)
C28 0.092(6) 0.074(5) 0.040(4) 0.015(4) 0.005(4) 0.037(5)
C29 0.054(4) 0.049(4) 0.025(3) 0.010(3) 0.006(3) 0.009(3)
C30 0.086(5) 0.045(4) 0.054(4) 0.011(4) 0.022(4) 0.002(4)
C31 0.133(8) 0.046(4) 0.043(4) -0.009(4) -0.008(5) 0.026(5)
C32 0.092(7) 0.124(8) 0.036(4) 0.000(5) 0.002(5) 0.072(7)
C33 0.059(6) 0.171(10) 0.068(6) -0.025(7) 0.002(5) 0.031(7)
C34 0.049(4) 0.090(5) 0.059(4) -0.016(5) -0.002(4) 0.004(5)
C35 0.069(4) 0.040(3) 0.038(3) -0.001(3) 0.002(3) 0.019(3)
C36 0.036(3) 0.058(4) 0.058(4) 0.011(4) 0.008(3) 0.003(3)
C37 0.028(3) 0.034(3) 0.034(3) 0.001(3) -0.001(3) 0.005(3)
C38 0.045(4) 0.042(4) 0.045(4) 0.000(3) -0.006(3) 0.003(3)
C39 0.057(4) 0.051(4) 0.056(4) 0.018(4) 0.006(4) 0.011(4)
C40 0.060(5) 0.085(6) 0.041(4) 0.016(4) 0.001(4) 0.030(4)
C41 0.043(4) 0.077(5) 0.043(4) -0.029(4) -0.016(3) 0.015(4)
C42 0.047(4) 0.043(4) 0.045(4) -0.005(3) -0.006(3) 0.004(3)

loop_
_atom_site_label
_atom_site_type_symbol
_atom_site_fract_x
_atom_site_fract_y
_atom_site_fract_z
_atom_site_U_iso_or_equiv
_atom_site_thermal_displace_type
_atom_site_occupancy
_atom_site_calc_flag
_atom_site_refinement_flags
Ru1 Ru 0.39806(3) 0.10582(3) 0.279461(11) 0.02979(12) Uani 1 d .
Ru2 Ru 0.26268(3) 0.32565(3) -0.032910(11) 0.02938(12) Uani 1 d .
Cl1 Cl 0.53134(9) 0.12264(11) 0.24825(4) 0.0476(4) Uani 1 d .
Cl2 Cl 0.19519(10) 0.19301(10) -0.06216(4) 0.0500(4) Uani 1 d .
P1 P 0.43636(10) -0.03937(11) 0.30036(4) 0.0391(4) Uani 1 d .
P2 P 0.33778(9) 0.04887(11) 0.22879(4) 0.0367(4) Uani 1 d .
P3 P 0.22260(11) 0.27282(11) 0.02213(4) 0.0416(4) Uani 1 d .
P4 P 0.14387(9) 0.40821(10) -0.04477(4) 0.0332(4) Uani 1 d .
C1 C 0.3455(4) 0.2496(4) 0.2810(2) 0.058(2) Uani 1 d .
H1A H 0.3394(4) 0.2879(4) 0.2610(2) 0.070 Uiso 1 calc R
C2 C 0.4136(5) 0.2477(4) 0.3041(2) 0.055(2) Uani 1 d .
H2A H 0.4613(5) 0.2840(4) 0.3016(2) 0.066 Uiso 1 calc R
C3 C 0.3989(4) 0.1831(4) 0.3313(2) 0.051(2) Uani 1 d .
H3A H 0.4342(4) 0.1695(4) 0.3503(2) 0.062 Uiso 1 calc R
C4 C 0.3198(4) 0.1416(4) 0.3247(2) 0.048(2) Uani 1 d .
H4A H 0.2941(4) 0.0957(4) 0.3385(2) 0.058 Uiso 1 calc R
C5 C 0.2878(4) 0.1829(5) 0.2935(2) 0.053(2) Uani 1 d .
H5A H 0.2371(4) 0.1685(5) 0.2829(2) 0.064 Uiso 1 calc R
C6 C 0.3559(4) -0.1276(4) 0.3069(2) 0.075(2) Uani 1 d .
H6A H 0.3789(8) -0.1808(13) 0.3192(10) 0.090 Uiso 1 calc R
H6B H 0.3349(18) -0.1473(22) 0.2841(2) 0.090 Uiso 1 calc R
H6C H 0.3116(13) -0.1012(10) 0.3208(9) 0.090 Uiso 1 calc R
C7 C 0.5152(4) -0.1074(5) 0.2761(2) 0.068(2) Uani 1 d .
H7A H 0.5331(19) -0.1593(17) 0.2906(5) 0.081 Uiso 1 calc R
H7B H 0.5618(11) -0.0677(9) 0.2708(9) 0.081 Uiso 1 calc R
H7C H 0.4919(8) -0.1308(24) 0.2542(6) 0.081 Uiso 1 calc R
C8 C 0.4862(3) -0.0326(4) 0.34457(15) 0.0388(14) Uani 1 d .
C9 C 0.5580(4) 0.0198(4) 0.3473(2) 0.055(2) Uani 1 d .
H9A H 0.5792(4) 0.0497(4) 0.3272(2) 0.066 Uiso 1 calc R
C10 C 0.5983(5) 0.0281(6) 0.3793(2) 0.083(2) Uani 1 d .
H10A H 0.6473(5) 0.0625(6) 0.3807(2) 0.099 Uiso 1 calc R
C11 C 0.5663(6) -0.0146(5) 0.4094(2) 0.077(2) Uani 1 d .
H11A H 0.5933(6) -0.0075(5) 0.4313(2) 0.093 Uiso 1 calc R
C12 C 0.4966(5) -0.0662(5) 0.4076(2) 0.063(2) Uani 1 d .
H12A H 0.4760(5) -0.0953(5) 0.4280(2) 0.076 Uiso 1 calc R
C13 C 0.4553(4) -0.0760(4) 0.3753(2) 0.046(2) Uani 1 d .
H13A H 0.4069(4) -0.1116(4) 0.3741(2) 0.055 Uiso 1 calc R
C14 C 0.2410(4) -0.0171(4) 0.2335(2) 0.060(2) Uani 1 d .
H14A H 0.2194(13) -0.0318(23) 0.2102(2) 0.073 Uiso 1 calc R
H14B H 0.2013(9) 0.0202(11) 0.2464(9) 0.073 Uiso 1 calc R
H14C H 0.2514(6) -0.0743(14) 0.2464(9) 0.073 Uiso 1 calc R
C15 C 0.3963(4) -0.0301(4) 0.1995(2) 0.057(2) Uani 1 d .
H15A H 0.3660(12) -0.0396(21) 0.1777(4) 0.068 Uiso 1 calc R
H15B H 0.4043(20) -0.0894(10) 0.2113(4) 0.068 Uiso 1 calc R
H15C H 0.4493(10) -0.0026(13) 0.1942(8) 0.068 Uiso 1 calc R
C16 C 0.3076(4) 0.1419(4) 0.19720(15) 0.0385(15) Uani 1 d .
C17 C 0.2269(4) 0.1736(5) 0.1942(2) 0.058(2) Uani 1 d .
H17A H 0.1856(4) 0.1468(5) 0.2083(2) 0.069 Uiso 1 calc R
C18 C 0.2069(5) 0.2445(5) 0.1705(2) 0.067(2) Uani 1 d .
H18A H 0.1520(5) 0.2640(5) 0.1684(2) 0.081 Uiso 1 calc R
C19 C 0.2669(6) 0.2865(5) 0.1501(2) 0.076(2) Uani 1 d .
H19A H 0.2528(6) 0.3335(5) 0.1340(2) 0.091 Uiso 1 calc R
C20 C 0.3477(6) 0.2588(5) 0.1537(2) 0.079(3) Uani 1 d .
H20A H 0.3891(6) 0.2880(5) 0.1403(2) 0.094 Uiso 1 calc R
C21 C 0.3677(4) 0.1871(5) 0.1772(2) 0.060(2) Uani 1 d .
H21A H 0.4229(4) 0.1689(5) 0.1795(2) 0.072 Uiso 1 calc R
C22 C 0.3761(4) 0.3014(5) -0.0654(2) 0.061(2) Uani 1 d .
H22A H 0.3816(4) 0.2510(5) -0.0811(2) 0.073 Uiso 1 calc R
C23 C 0.3445(4) 0.3885(5) -0.0741(2) 0.057(2) Uani 1 d .
H23A H 0.3261(4) 0.4073(5) -0.0966(2) 0.068 Uiso 1 calc R
C24 C 0.3447(4) 0.4437(4) -0.0433(2) 0.059(2) Uani 1 d .
H24A H 0.3260(4) 0.5053(4) -0.0415(2) 0.071 Uiso 1 calc R
C25 C 0.3779(4) 0.3900(6) -0.0157(2) 0.060(2) Uani 1 d .
H25A H 0.3853(4) 0.4097(6) 0.0078(2) 0.072 Uiso 1 calc R
C26 C 0.3985(4) 0.3012(5) -0.0293(2) 0.059(2) Uani 1 d .
H26A H 0.4224(4) 0.2517(5) -0.0167(2) 0.071 Uiso 1 calc R
C27 C 0.1644(5) 0.1639(4) 0.0243(2) 0.079(2) Uani 1 d .
H27A H 0.1566(23) 0.1464(16) 0.0489(2) 0.095 Uiso 1 calc R
H27B H 0.1945(14) 0.1152(8) 0.0121(10) 0.095 Uiso 1 calc R
H27C H 0.1113(12) 0.1724(10) 0.0131(10) 0.095 Uiso 1 calc R
C28 C 0.3100(4) 0.2410(5) 0.0510(2) 0.069(2) Uani 1 d .
H28A H 0.2894(4) 0.2197(27) 0.0737(4) 0.082 Uiso 1 calc R
H28B H 0.3448(14) 0.2950(9) 0.0545(9) 0.082 Uiso 1 calc R
H28C H 0.3416(15) 0.1918(20) 0.0399(5) 0.082 Uiso 1 calc R
C29 C 0.1664(4) 0.3504(4) 0.05304(15) 0.042(2) Uani 1 d .
C30 C 0.2000(5) 0.4352(4) 0.0623(2) 0.062(2) Uani 1 d .
H30A H 0.2502(5) 0.4535(4) 0.0522(2) 0.074 Uiso 1 calc R
C31 C 0.1609(6) 0.4949(5) 0.0867(2) 0.074(2) Uani 1 d .
H31A H 0.1851(6) 0.5519(5) 0.0931(2) 0.089 Uiso 1 calc R
C32 C 0.0863(6) 0.4684(7) 0.1011(2) 0.084(3) Uani 1 d .
H32A H 0.0588(6) 0.5080(7) 0.1170(2) 0.101 Uiso 1 calc R
C33 C 0.0531(5) 0.3847(8) 0.0923(2) 0.099(3) Uani 1 d .
H33A H 0.0027(5) 0.3669(8) 0.1024(2) 0.119 Uiso 1 calc R
C34 C 0.0916(4) 0.3253(6) 0.0688(2) 0.066(2) Uani 1 d .
H34A H 0.0674(4) 0.2677(6) 0.0633(2) 0.079 Uiso 1 calc R
C35 C 0.1269(4) 0.5202(4) -0.02219(15) 0.049(2) Uani 1 d .
H35A H 0.0762(12) 0.5479(12) -0.0307(7) 0.059 Uiso 1 calc R
H35B H 0.1724(11) 0.5617(9) -0.0271(8) 0.059 Uiso 1 calc R
H35C H 0.1230(21) 0.5099(5) 0.0031(2) 0.059 Uiso 1 calc R
C36 C 0.0446(3) 0.3507(4) -0.0360(2) 0.051(2) Uani 1 d .
H36A H 0.0006(4) 0.3866(14) -0.0467(8) 0.061 Uiso 1 calc R
H36B H 0.0358(10) 0.3466(21) -0.0107(2) 0.061 Uiso 1 calc R
H36C H 0.0452(8) 0.2886(10) -0.0461(8) 0.061 Uiso 1 calc R
C37 C 0.1354(3) 0.4411(4) -0.09204(14) 0.0320(13) Uani 1 d .
C38 C 0.1615(4) 0.5277(4) -0.1040(2) 0.044(2) Uani 1 d .
H38A H 0.1843(4) 0.5699(4) -0.0877(2) 0.053 Uiso 1 calc R
C39 C 0.1546(4) 0.5538(5) -0.1397(2) 0.055(2) Uani 1 d .
H39A H 0.1713(4) 0.6132(5) -0.1472(2) 0.066 Uiso 1 calc R
C40 C 0.1229(4) 0.4903(6) -0.1638(2) 0.062(2) Uani 1 d .
H40A H 0.1178(4) 0.5070(6) -0.1877(2) 0.075 Uiso 1 calc R
C41 C 0.0987(4) 0.4030(5) -0.1528(2) 0.054(2) Uani 1 d .
H41A H 0.0781(4) 0.3603(5) -0.1694(2) 0.065 Uiso 1 calc R
C42 C 0.1044(4) 0.3773(4) -0.11721(15) 0.045(2) Uani 1 d .
H42A H 0.0876(4) 0.3176(4) -0.11001(15) 0.054 Uiso 1 calc R

loop_
_atom_type_symbol
_atom_type_description
_atom_type_scat_dispersion_real
_atom_type_scat_dispersion_imag
_atom_type_scat_source
C C 0.0033 0.0016 'International Tables Vol C Tables 4.2.6.8 and 6.1.1.4'
H H 0.0000 0.0000 'International Tables Vol C Tables 4.2.6.8 and 6.1.1.4'
P P 0.1023 0.0942 'International Tables Vol C Tables 4.2.6.8 and 6.1.1.4'
Cl Cl 0.1484 0.1585 'International Tables Vol C Tables 4.2.6.8 and 6.1.1.4'
Ru Ru -1.2594 0.8363 'International Tables Vol C Tables 4.2.6.8 and 6.1.1.4'

loop_
_geom_angle_atom_site_label_1
_geom_angle_atom_site_label_2
_geom_angle_atom_site_label_3
_geom_angle
C5 Ru1 C4 37.9(2)
C5 Ru1 C1 37.6(2)
C4 Ru1 C1 62.7(2)
C5 Ru1 C3 62.7(2)
C4 Ru1 C3 37.8(2)
C1 Ru1 C3 61.6(2)
C5 Ru1 C2 62.1(3)
C4 Ru1 C2 62.1(2)
C1 Ru1 C2 36.6(2)
C3 Ru1 C2 36.4(2)
C5 Ru1 P2 91.8(2)
C4 Ru1 P2 119.0(2)
C1 Ru1 P2 100.8(2)
C3 Ru1 P2 154.4(2)
C2 Ru1 P2 135.4(2)
C5 Ru1 P1 126.7(2)
C4 Ru1 P1 95.9(2)
C1 Ru1 P1 157.9(2)
C3 Ru1 P1 98.4(2)
C2 Ru1 P1 130.1(2)
P2 Ru1 P1 94.47(6)
C5 Ru1 Cl1 142.0(2)
C4 Ru1 Cl1 148.8(2)
C1 Ru1 Cl1 104.9(2)
C3 Ru1 Cl1 111.1(2)
C2 Ru1 Cl1 90.6(2)
P2 Ru1 Cl1 90.70(5)
P1 Ru1 Cl1 90.83(6)
C25 Ru2 C24 37.3(2)
C25 Ru2 C23 61.7(2)
C24 Ru2 C23 37.0(2)
C25 Ru2 C26 37.2(2)
C24 Ru2 C26 62.1(2)
C23 Ru2 C26 61.3(2)
C25 Ru2 C22 61.5(2)
C24 Ru2 C22 61.4(2)
C23 Ru2 C22 36.2(2)
C26 Ru2 C22 36.7(2)
C25 Ru2 P3 96.6(2)
C24 Ru2 P3 126.0(2)
C23 Ru2 P3 158.0(2)
C26 Ru2 P3 99.9(2)
C22 Ru2 P3 132.4(2)
C25 Ru2 P4 123.8(2)
C24 Ru2 P4 94.5(2)
C23 Ru2 P4 99.0(2)
C26 Ru2 P4 156.4(2)
C22 Ru2 P4 131.4(2)
P3 Ru2 P4 96.14(6)
C25 Ru2 Cl2 147.4(2)
C24 Ru2 Cl2 142.2(2)
C23 Ru2 Cl2 105.4(2)
C26 Ru2 Cl2 110.2(2)
C22 Ru2 Cl2 90.1(2)
P3 Ru2 Cl2 91.34(6)
P4 Ru2 Cl2 86.40(5)
C6 P1 C7 101.3(3)
C6 P1 C8 103.1(3)
C7 P1 C8 99.8(3)
C6 P1 Ru1 118.4(2)
C7 P1 Ru1 119.5(2)
C8 P1 Ru1 112.1(2)
C14 P2 C15 100.5(3)
C14 P2 C16 101.9(3)
C15 P2 C16 101.1(3)
C14 P2 Ru1 117.8(2)
C15 P2 Ru1 119.7(2)
C16 P2 Ru1 113.0(2)
C27 P3 C28 99.2(3)
C27 P3 C29 103.3(3)
C28 P3 C29 99.0(3)
C27 P3 Ru2 117.9(2)
C28 P3 Ru2 113.3(2)
C29 P3 Ru2 120.6(2)
C35 P4 C36 100.2(3)
C35 P4 C37 102.2(3)
C36 P4 C37 102.8(3)
C35 P4 Ru2 119.0(2)
C36 P4 Ru2 117.9(2)
C37 P4 Ru2 112.3(2)
C2 C1 C5 107.4(6)
C2 C1 Ru1 72.4(4)
C5 C1 Ru1 68.8(3)
C3 C2 C1 109.4(6)
C3 C2 Ru1 71.7(3)
C1 C2 Ru1 71.0(4)
C2 C3 C4 107.3(6)
C2 C3 Ru1 71.9(3)
C4 C3 Ru1 68.8(3)
C5 C4 C3 107.4(6)
C5 C4 Ru1 70.3(3)
C3 C4 Ru1 73.4(3)
C4 C5 C1 108.4(6)
C4 C5 Ru1 71.7(3)
C1 C5 Ru1 73.6(4)
C9 C8 C13 118.5(6)
C9 C8 P1 117.5(5)
C13 C8 P1 124.0(5)
C10 C9 C8 120.7(6)
C9 C10 C11 120.0(7)
C12 C11 C10 120.7(7)
C11 C12 C13 120.1(7)
C12 C13 C8 120.0(6)
C17 C16 C21 117.6(6)
C17 C16 P2 122.4(5)
C21 C16 P2 119.9(5)
C18 C17 C16 120.8(7)
C19 C18 C17 120.7(7)
C20 C19 C18 119.6(7)
C19 C20 C21 119.7(8)
C16 C21 C20 121.6(7)
C23 C22 C26 108.9(6)
C23 C22 Ru2 71.6(4)
C26 C22 Ru2 71.6(4)
C22 C23 C24 108.1(6)
C22 C23 Ru2 72.2(4)
C24 C23 Ru2 69.8(4)
C25 C24 C23 107.7(6)
C25 C24 Ru2 71.2(4)
C23 C24 Ru2 73.2(4)
C24 C25 C26 108.6(6)
C24 C25 Ru2 71.5(4)
C26 C25 Ru2 73.4(4)
C22 C26 C25 106.7(6)
C22 C26 Ru2 71.7(4)
C25 C26 Ru2 69.4(3)
C30 C29 C34 117.6(6)
C30 C29 P3 119.6(5)
C34 C29 P3 122.7(5)
C29 C30 C31 121.6(7)
C32 C31 C30 119.0(8)
C33 C32 C31 119.7(8)
C32 C33 C34 121.6(9)
C33 C34 C29 120.5(8)
C38 C37 C42 118.2(5)
C38 C37 P4 121.2(4)
C42 C37 P4 120.6(4)
C37 C38 C39 121.7(6)
C40 C39 C38 118.9(6)
C41 C40 C39 120.5(6)
C40 C41 C42 120.8(6)
C41 C42 C37 119.9(6)

loop_
_geom_bond_atom_site_label_1
_geom_bond_atom_site_label_2
_geom_bond_distance
Ru1 C5 2.151(6)
Ru1 C4 2.169(6)
Ru1 C1 2.213(6)
Ru1 C3 2.229(6)
Ru1 C2 2.232(6)
Ru1 P2 2.277(2)
Ru1 P1 2.292(2)
Ru1 Cl1 2.4549(15)
Ru2 C25 2.166(6)
Ru2 C24 2.170(6)
Ru2 C23 2.214(6)
Ru2 C26 2.219(6)
Ru2 C22 2.221(6)
Ru2 P3 2.283(2)
Ru2 P4 2.288(2)
Ru2 Cl2 2.436(2)
P1 C6 1.820(6)
P1 C7 1.837(6)
P1 C8 1.840(6)
P2 C14 1.827(6)
P2 C15 1.829(6)
P2 C16 1.838(6)
P3 C27 1.812(6)
P3 C28 1.830(6)
P3 C29 1.836(6)
P4 C35 1.823(5)
P4 C36 1.826(5)
P4 C37 1.833(5)
C1 C2 1.396(9)
C1 C5 1.408(8)
C2 C3 1.392(8)
C3 C4 1.426(8)
C4 C5 1.403(8)
C8 C9 1.379(8)
C8 C13 1.397(7)
C9 C10 1.365(8)
C10 C11 1.379(10)
C11 C12 1.344(9)
C12 C13 1.385(8)
C16 C17 1.380(8)
C16 C21 1.383(8)
C17 C18 1.380(9)
C18 C19 1.368(10)
C19 C20 1.366(10)
C20 C21 1.382(9)
C22 C23 1.378(9)
C22 C26 1.398(9)
C23 C24 1.393(9)
C24 C25 1.388(9)
C25 C26 1.401(9)
C29 C30 1.367(8)
C29 C34 1.387(8)
C30 C31 1.396(9)
C31 C32 1.370(11)
C32 C33 1.346(12)
C33 C34 1.367(10)
C37 C38 1.375(7)
C37 C42 1.400(7)
C38 C39 1.392(8)
C39 C40 1.372(9)
C40 C41 1.365(9)
C41 C42 1.382(8)
